data_7239307
loop_
_publ_author_name
'Revathy, Krishnan'
'Lalitha, Appaswami'

_publ_section_title
;
 An efficient green chemistry protocol for the synthesis of novel
 spiropyrrolizidine compounds
;
_journal_issue 1
_journal_name_full 'RSC Adv.'
_journal_page_first 279
_journal_paper_doi 10.1039/C3RA44627A
_journal_volume 4
_journal_year 2014
_chemical_formula_sum 'C25 H21 Cl N2 O2'
_chemical_formula_weight 416.89
_space_group_IT_number 14
_space_group_name_Hall '-P 2ybc'
_space_group_name_H-M_alt 'P 1 21/c 1'
_symmetry_cell_setting monoclinic
_symmetry_space_group_name_H-M 'P 1 21/c 1'
_atom_sites_solution_hydrogens geom
_atom_sites_solution_primary direct
_atom_sites_solution_secondary difmap
_audit_creation_method SHELXL-97
_cell_angle_alpha 90.00
_cell_angle_beta 109.771(2)
_cell_angle_gamma 90.00
_cell_formula_units_Z 8
_cell_length_a 12.2924(13)
_cell_length_b 25.473(3)
_cell_length_c 14.2689(15)
_cell_measurement_temperature 571(2)
_cell_volume 4204.6(8)
_computing_structure_refinement 'SHELXL-97 (Sheldrick, 1997)'
_computing_structure_solution 'SHELXS-97 (Sheldrick, 1990)'
_diffrn_ambient_temperature 571(2)
_diffrn_measured_fraction_theta_full 0.998
_diffrn_measured_fraction_theta_max 0.998
_diffrn_radiation_monochromator graphite
_diffrn_radiation_source 'fine-focus sealed tube'
_diffrn_radiation_type MoK\a
_diffrn_radiation_wavelength 0.71073
_diffrn_reflns_av_R_equivalents 0.0519
_diffrn_reflns_av_sigmaI/netI 0.0393
_diffrn_reflns_limit_h_max 15
_diffrn_reflns_limit_h_min -15
_diffrn_reflns_limit_k_max 31
_diffrn_reflns_limit_k_min -31
_diffrn_reflns_limit_l_max 17
_diffrn_reflns_limit_l_min -17
_diffrn_reflns_number 42964
_diffrn_reflns_theta_full 26.06
_diffrn_reflns_theta_max 26.06
_diffrn_reflns_theta_min 1.60
_exptl_absorpt_coefficient_mu 0.206
_exptl_absorpt_correction_T_max 0.9757
_exptl_absorpt_correction_T_min 0.9295
_exptl_crystal_density_diffrn 1.317
_exptl_crystal_density_method 'not measured'
_exptl_crystal_F_000 1744
_exptl_crystal_size_max 0.36
_exptl_crystal_size_mid 0.24
_exptl_crystal_size_min 0.12
_refine_diff_density_max 0.293
_refine_diff_density_min -0.232
_refine_diff_density_rms 0.052
_refine_ls_extinction_method none
_refine_ls_goodness_of_fit_ref 1.357
_refine_ls_hydrogen_treatment mixed
_refine_ls_matrix_type full
_refine_ls_number_parameters 549
_refine_ls_number_reflns 8302
_refine_ls_number_restraints 0
_refine_ls_restrained_S_all 1.357
_refine_ls_R_factor_all 0.1252
_refine_ls_R_factor_gt 0.1101
_refine_ls_shift/su_max 0.000
_refine_ls_shift/su_mean 0.000
_refine_ls_structure_factor_coef Fsqd
_refine_ls_weighting_details 'calc w=1/[\s^2^(Fo^2^)+(0.0423P)^2^+5.2574P] where P=(Fo^2^+2Fc^2^)/3'
_refine_ls_weighting_scheme calc
_refine_ls_wR_factor_gt 0.1930
_refine_ls_wR_factor_ref 0.1992
_reflns_number_gt 7332
_reflns_number_total 8302
_reflns_threshold_expression >2sigma(I)
_cod_data_source_file c3ra44627a.txt
_cod_data_source_block mp113m
_cod_depositor_comments
;
The following automatic conversions were performed:

data item '_symmetry_cell_setting' value 'Monoclinic' was changed to
'monoclinic' in accordance with the
/home/saulius/struct/COD-crude-data/automatic-downloads/DataCite-retrospective/RSC/depositions/lib/dictionaries/cif_core.dic
dictionary named 'cif_core.dic' version 2.4.2 last updated on
2011-04-26.

Automatic conversion script
Id: cif_fix_values 6909 2019-04-08 15:41:33Z antanas 
;
_cod_original_sg_symbol_H-M 'P2(1)/c  '
_cod_database_code 7239307

loop_
_symmetry_equiv_pos_as_xyz
'x, y, z'
'-x, y+1/2, -z+1/2'
'-x, -y, -z'
'x, -y-1/2, z-1/2'

loop_
_atom_site_label
_atom_site_type_symbol
_atom_site_fract_x
_atom_site_fract_y
_atom_site_fract_z
_atom_site_U_iso_or_equiv
_atom_site_adp_type
_atom_site_occupancy
_atom_site_symmetry_multiplicity
_atom_site_calc_flag
_atom_site_refinement_flags
O4 O 0.6747(3) 0.15988(12) 0.8244(2) 0.0710(10) Uani 1 1 d .
O2 O 0.5440(3) 0.23008(12) 0.1667(2) 0.0654(9) Uani 1 1 d .
N2 N 0.2887(3) 0.10106(14) 0.2704(3) 0.0460(9) Uani 1 1 d .
C12 C 0.5229(3) 0.18621(15) 0.1859(3) 0.0394(9) Uani 1 1 d .
C50 C 0.8433(4) 0.00278(18) 0.6423(3) 0.0524(11) Uani 1 1 d .
H50A H 0.8051 -0.0200 0.5873 0.079 Uiso 1 1 calc R
H50B H 0.9068 -0.0155 0.6892 0.079 Uiso 1 1 calc R
H50C H 0.8716 0.0333 0.6184 0.079 Uiso 1 1 calc R
C25 C 0.3752(4) 0.19585(19) 0.4639(3) 0.0556(12) Uani 1 1 d .
H25A H 0.2956 0.1989 0.4224 0.083 Uiso 1 1 calc R
H25B H 0.3923 0.2217 0.5159 0.083 Uiso 1 1 calc R
H25C H 0.3889 0.1614 0.4929 0.083 Uiso 1 1 calc R
H4 H 1.035(3) 0.0410(14) 0.960(3) 0.028(10) Uiso 1 1 d .
H2A H 0.263(4) 0.0715(17) 0.264(3) 0.045(12) Uiso 1 1 d .
Cl1 Cl 1.10741(10) 0.13555(6) 0.43332(11) 0.0745(4) Uani 1 1 d .
Cl2 Cl 0.11445(11) 0.03950(7) 0.65483(12) 0.0945(5) Uani 1 1 d .
O1 O 0.4578(3) 0.08404(10) 0.3976(2) 0.0511(7) Uani 1 1 d .
O3 O 0.8645(2) -0.01866(11) 0.8969(2) 0.0524(8) Uani 1 1 d .
N3 N 0.7616(2) 0.01882(12) 0.6909(2) 0.0350(7) Uani 1 1 d .
C44 C 0.4842(3) 0.06851(15) 0.6779(3) 0.0358(8) Uani 1 1 d .
N4 N 0.9863(3) 0.05068(13) 0.9049(3) 0.0441(8) Uani 1 1 d .
N1 N 0.4488(3) 0.20427(12) 0.4044(2) 0.0373(7) Uani 1 1 d .
C5 C 0.3942(3) 0.11277(14) 0.3356(3) 0.0362(8) Uani 1 1 d .
C2 C 0.6213(3) 0.20552(14) 0.3720(3) 0.0338(8) Uani 1 1 d .
H2 H 0.6121 0.2419 0.3482 0.041 Uiso 1 1 calc R
C28 C 0.6934(3) 0.06957(14) 0.7934(2) 0.0326(8) Uani 1 1 d .
H28 H 0.6663 0.0395 0.8223 0.039 Uiso 1 1 calc R
C13 C 0.4808(3) 0.14629(16) 0.1048(3) 0.0409(9) Uani 1 1 d .
C19 C 0.7453(3) 0.18956(14) 0.3938(3) 0.0342(8) Uani 1 1 d .
C29 C 0.8073(3) 0.05390(14) 0.7767(3) 0.0340(8) Uani 1 1 d .
C4 C 0.4212(3) 0.17071(13) 0.3162(3) 0.0328(8) Uani 1 1 d .
C3 C 0.5366(3) 0.17049(13) 0.2917(3) 0.0317(8) Uani 1 1 d .
H3 H 0.5672 0.1346 0.3018 0.038 Uiso 1 1 calc R
C26 C 0.6571(3) 0.04327(15) 0.6221(3) 0.0374(9) Uani 1 1 d .
H26A H 0.6011 0.0167 0.5882 0.045 Uiso 1 1 calc R
H26B H 0.6756 0.0641 0.5726 0.045 Uiso 1 1 calc R
C27 C 0.6088(3) 0.07825(14) 0.6863(3) 0.0353(8) Uani 1 1 d .
H27 H 0.6156 0.1149 0.6681 0.042 Uiso 1 1 calc R
C47 C 0.2582(3) 0.0511(2) 0.6644(3) 0.0535(12) Uani 1 1 d .
C1 C 0.5726(3) 0.20091(16) 0.4569(3) 0.0399(9) Uani 1 1 d .
H1A H 0.5935 0.1677 0.4915 0.048 Uiso 1 1 calc R
H1B H 0.5994 0.2294 0.5043 0.048 Uiso 1 1 calc R
C24 C 0.7842(3) 0.14046(16) 0.4327(3) 0.0402(9) Uani 1 1 d .
H24 H 0.7338 0.1180 0.4493 0.048 Uiso 1 1 calc R
C11 C 0.3118(3) 0.18658(14) 0.2353(3) 0.0354(8) Uani 1 1 d .
C37 C 0.7021(3) 0.11719(16) 0.8608(3) 0.0423(9) Uani 1 1 d .
C21 C 0.9347(4) 0.20622(17) 0.3852(3) 0.0505(11) Uani 1 1 d .
H21 H 0.9860 0.2286 0.3698 0.061 Uiso 1 1 calc R
C45 C 0.4415(4) 0.01796(17) 0.6742(3) 0.0513(11) Uani 1 1 d .
H45 H 0.4899 -0.0104 0.6765 0.062 Uiso 1 1 calc R
C23 C 0.8957(4) 0.12403(17) 0.4475(3) 0.0461(10) Uani 1 1 d .
H23 H 0.9208 0.0911 0.4742 0.055 Uiso 1 1 calc R
C22 C 0.9688(3) 0.15726(17) 0.4220(3) 0.0429(10) Uani 1 1 d .
C20 C 0.8224(3) 0.22213(15) 0.3710(3) 0.0417(9) Uani 1 1 d .
H20 H 0.7986 0.2554 0.3455 0.050 Uiso 1 1 calc R
C6 C 0.2368(3) 0.14419(15) 0.2106(3) 0.0411(9) Uani 1 1 d .
C35 C 0.8692(4) 0.14063(16) 0.7042(3) 0.0486(10) Uani 1 1 d .
H35 H 0.7995 0.1446 0.6522 0.058 Uiso 1 1 calc R
C49 C 0.4109(4) 0.10978(16) 0.6762(3) 0.0444(10) Uani 1 1 d .
H49 H 0.4384 0.1440 0.6799 0.053 Uiso 1 1 calc R
C10 C 0.2786(4) 0.23396(16) 0.1893(3) 0.0491(10) Uani 1 1 d .
H10 H 0.3284 0.2626 0.2055 0.059 Uiso 1 1 calc R
C32 C 1.0766(4) 0.13112(18) 0.8631(3) 0.0539(11) Uani 1 1 d .
H32 H 1.1450 0.1281 0.9169 0.065 Uiso 1 1 calc R
C46 C 0.3284(4) 0.00905(19) 0.6670(4) 0.0596(12) Uani 1 1 d .
H46 H 0.3002 -0.0250 0.6640 0.072 Uiso 1 1 calc R
C30 C 0.8881(3) 0.02318(15) 0.8666(3) 0.0388(9) Uani 1 1 d .
C31 C 0.9879(3) 0.09548(15) 0.8487(3) 0.0416(9) Uani 1 1 d .
C48 C 0.2978(4) 0.10123(19) 0.6692(3) 0.0546(12) Uani 1 1 d .
H48 H 0.2492 0.1294 0.6677 0.066 Uiso 1 1 calc R
C36 C 0.8849(3) 0.09943(14) 0.7700(3) 0.0360(8) Uani 1 1 d .
C14 C 0.4727(5) 0.09347(18) 0.1227(4) 0.0645(13) Uani 1 1 d .
H14 H 0.4918 0.0815 0.1879 0.077 Uiso 1 1 calc R
C38 C 0.7461(4) 0.11075(19) 0.9709(3) 0.0500(11) Uani 1 1 d .
C39 C 0.7616(5) 0.0627(2) 1.0178(3) 0.0695(14) Uani 1 1 d .
H39 H 0.7456 0.0321 0.9800 0.083 Uiso 1 1 calc R
C34 C 0.9586(4) 0.17604(18) 0.7168(4) 0.0599(12) Uani 1 1 d .
H34 H 0.9493 0.2033 0.6715 0.072 Uiso 1 1 calc R
C33 C 1.0601(4) 0.17152(19) 0.7947(4) 0.0608(13) Uani 1 1 d .
H33 H 1.1189 0.1958 0.8019 0.073 Uiso 1 1 calc R
C7 C 0.1278(4) 0.1480(2) 0.1401(4) 0.0613(13) Uani 1 1 d .
H7 H 0.0778 0.1194 0.1242 0.074 Uiso 1 1 calc R
C18 C 0.4516(4) 0.1626(2) 0.0073(3) 0.0653(13) Uani 1 1 d .
H18 H 0.4583 0.1979 -0.0063 0.078 Uiso 1 1 calc R
C9 C 0.1688(4) 0.2385(2) 0.1176(4) 0.0639(13) Uani 1 1 d .
H9 H 0.1447 0.2704 0.0855 0.077 Uiso 1 1 calc R
C8 C 0.0964(4) 0.1959(2) 0.0945(4) 0.0688(14) Uani 1 1 d .
H8 H 0.0236 0.1994 0.0464 0.083 Uiso 1 1 calc R
C16 C 0.4056(6) 0.0759(3) -0.0511(4) 0.092(2) Uani 1 1 d .
H16 H 0.3795 0.0523 -0.1037 0.110 Uiso 1 1 calc R
C17 C 0.4130(6) 0.1277(3) -0.0695(4) 0.0895(19) Uani 1 1 d .
H17 H 0.3917 0.1396 -0.1349 0.107 Uiso 1 1 calc R
C43 C 0.7688(5) 0.1556(2) 1.0280(4) 0.0791(16) Uani 1 1 d .
H43 H 0.7571 0.1883 0.9972 0.095 Uiso 1 1 calc R
C41 C 0.8224(6) 0.1052(4) 1.1758(4) 0.119(3) Uani 1 1 d .
H41 H 0.8468 0.1036 1.2449 0.142 Uiso 1 1 calc R
C15 C 0.4365(6) 0.0585(2) 0.0450(5) 0.0898(19) Uani 1 1 d .
H15 H 0.4331 0.0228 0.0579 0.108 Uiso 1 1 calc R
C42 C 0.8083(7) 0.1526(4) 1.1293(5) 0.116(3) Uani 1 1 d .
H42 H 0.8257 0.1832 1.1670 0.139 Uiso 1 1 calc R
C40 C 0.8009(6) 0.0596(3) 1.1210(4) 0.096(2) Uani 1 1 d .
H40 H 0.8125 0.0271 1.1527 0.115 Uiso 1 1 calc R

loop_
_atom_site_aniso_label
_atom_site_aniso_U_11
_atom_site_aniso_U_22
_atom_site_aniso_U_33
_atom_site_aniso_U_23
_atom_site_aniso_U_13
_atom_site_aniso_U_12
O4 0.103(3) 0.0380(18) 0.062(2) -0.0049(15) 0.0152(19) 0.0071(17)
O2 0.095(3) 0.0514(19) 0.0418(17) 0.0083(14) 0.0128(17) -0.0225(18)
N2 0.046(2) 0.0324(19) 0.057(2) -0.0029(17) 0.0140(18) -0.0103(16)
C12 0.038(2) 0.042(2) 0.038(2) 0.0062(17) 0.0114(17) -0.0001(17)
C50 0.041(2) 0.058(3) 0.059(3) -0.004(2) 0.018(2) 0.002(2)
C25 0.053(3) 0.066(3) 0.055(3) -0.013(2) 0.027(2) -0.007(2)
Cl1 0.0382(6) 0.0879(10) 0.0965(10) -0.0065(8) 0.0215(6) 0.0082(6)
Cl2 0.0367(6) 0.1458(15) 0.1043(11) 0.0353(10) 0.0281(7) 0.0078(8)
O1 0.0553(18) 0.0357(15) 0.0556(18) 0.0129(14) 0.0099(15) 0.0041(13)
O3 0.0492(17) 0.0383(16) 0.0525(17) 0.0176(13) -0.0053(14) -0.0060(13)
N3 0.0309(16) 0.0356(17) 0.0364(17) -0.0001(13) 0.0086(14) -0.0040(13)
C44 0.034(2) 0.044(2) 0.0261(18) 0.0067(16) 0.0052(16) 0.0078(17)
N4 0.0357(19) 0.047(2) 0.0376(19) 0.0104(16) -0.0036(16) -0.0040(15)
N1 0.0370(17) 0.0396(18) 0.0387(18) -0.0067(14) 0.0171(14) -0.0023(14)
C5 0.039(2) 0.033(2) 0.040(2) -0.0017(17) 0.0182(18) -0.0013(17)
C2 0.038(2) 0.0256(18) 0.036(2) 0.0012(15) 0.0097(16) -0.0039(15)
C28 0.036(2) 0.035(2) 0.0254(18) 0.0048(15) 0.0083(15) -0.0036(15)
C13 0.036(2) 0.053(2) 0.036(2) -0.0079(18) 0.0132(17) -0.0053(18)
C19 0.036(2) 0.039(2) 0.0252(18) -0.0024(15) 0.0061(15) -0.0017(16)
C29 0.0313(19) 0.0342(19) 0.0332(19) 0.0062(15) 0.0063(16) -0.0022(15)
C4 0.036(2) 0.0271(18) 0.035(2) 0.0046(15) 0.0115(16) -0.0005(15)
C3 0.036(2) 0.0242(17) 0.0322(19) -0.0002(14) 0.0083(16) -0.0006(15)
C26 0.034(2) 0.048(2) 0.0284(19) 0.0064(17) 0.0075(16) -0.0011(17)
C27 0.038(2) 0.0312(19) 0.0324(19) 0.0080(15) 0.0067(16) -0.0004(16)
C47 0.029(2) 0.084(3) 0.046(2) 0.013(2) 0.0109(19) 0.005(2)
C1 0.038(2) 0.041(2) 0.037(2) -0.0077(17) 0.0088(17) -0.0054(17)
C24 0.035(2) 0.051(2) 0.036(2) 0.0049(18) 0.0135(17) -0.0036(18)
C11 0.038(2) 0.034(2) 0.035(2) -0.0024(16) 0.0121(16) 0.0025(16)
C37 0.035(2) 0.042(2) 0.047(2) -0.0031(19) 0.0108(18) -0.0037(17)
C21 0.040(2) 0.054(3) 0.058(3) -0.003(2) 0.018(2) -0.015(2)
C45 0.041(2) 0.045(2) 0.068(3) 0.004(2) 0.019(2) 0.0071(19)
C23 0.047(2) 0.052(3) 0.035(2) 0.0076(18) 0.0078(19) 0.004(2)
C22 0.030(2) 0.057(3) 0.038(2) -0.0080(19) 0.0073(17) -0.0005(18)
C20 0.043(2) 0.033(2) 0.047(2) -0.0008(17) 0.0125(19) -0.0044(17)
C6 0.039(2) 0.042(2) 0.042(2) -0.0069(18) 0.0129(18) -0.0012(18)
C35 0.052(3) 0.046(2) 0.044(2) 0.0056(19) 0.011(2) -0.006(2)
C49 0.047(2) 0.045(2) 0.038(2) 0.0067(18) 0.0104(19) 0.0103(19)
C10 0.043(2) 0.043(2) 0.059(3) 0.002(2) 0.014(2) 0.0029(19)
C32 0.040(2) 0.061(3) 0.055(3) -0.006(2) 0.009(2) -0.016(2)
C46 0.045(3) 0.061(3) 0.073(3) 0.003(2) 0.020(2) -0.008(2)
C30 0.033(2) 0.037(2) 0.037(2) 0.0012(17) 0.0007(17) -0.0001(17)
C31 0.038(2) 0.042(2) 0.043(2) -0.0031(18) 0.0114(18) -0.0058(17)
C48 0.047(3) 0.068(3) 0.049(3) 0.008(2) 0.016(2) 0.027(2)
C36 0.036(2) 0.036(2) 0.035(2) -0.0001(16) 0.0103(17) -0.0048(16)
C14 0.089(4) 0.054(3) 0.053(3) -0.015(2) 0.027(3) -0.014(3)
C38 0.041(2) 0.069(3) 0.039(2) -0.015(2) 0.0125(19) -0.007(2)
C39 0.081(4) 0.085(4) 0.039(3) -0.002(3) 0.016(2) -0.012(3)
C34 0.073(3) 0.050(3) 0.060(3) 0.008(2) 0.026(3) -0.016(2)
C33 0.059(3) 0.056(3) 0.075(3) -0.011(3) 0.033(3) -0.028(2)
C7 0.040(3) 0.062(3) 0.070(3) -0.013(3) 0.003(2) -0.006(2)
C18 0.072(3) 0.077(3) 0.040(3) -0.006(2) 0.011(2) -0.004(3)
C9 0.061(3) 0.058(3) 0.062(3) 0.010(2) 0.008(3) 0.021(3)
C8 0.045(3) 0.078(4) 0.063(3) -0.001(3) -0.007(2) 0.014(3)
C16 0.104(5) 0.105(5) 0.059(4) -0.051(4) 0.018(3) -0.013(4)
C17 0.106(5) 0.106(5) 0.046(3) -0.011(3) 0.012(3) 0.001(4)
C43 0.083(4) 0.093(4) 0.062(3) -0.030(3) 0.025(3) -0.014(3)
C41 0.116(6) 0.206(9) 0.035(3) -0.034(5) 0.026(3) -0.051(6)
C15 0.123(5) 0.067(4) 0.079(4) -0.030(3) 0.034(4) -0.022(3)
C42 0.136(7) 0.149(7) 0.064(4) -0.057(5) 0.036(4) -0.046(6)
C40 0.103(5) 0.138(6) 0.042(3) 0.009(4) 0.016(3) -0.018(4)

loop_
_atom_type_symbol
_atom_type_description
_atom_type_scat_dispersion_real
_atom_type_scat_dispersion_imag
_atom_type_scat_source
C C 0.0033 0.0016 'International Tables Vol C Tables 4.2.6.8 and 6.1.1.4'
H H 0.0000 0.0000 'International Tables Vol C Tables 4.2.6.8 and 6.1.1.4'
N N 0.0061 0.0033 'International Tables Vol C Tables 4.2.6.8 and 6.1.1.4'
O O 0.0106 0.0060 'International Tables Vol C Tables 4.2.6.8 and 6.1.1.4'
Cl Cl 0.1484 0.1585 'International Tables Vol C Tables 4.2.6.8 and 6.1.1.4'

loop_
_geom_angle_atom_site_label_1
_geom_angle_atom_site_label_2
_geom_angle_atom_site_label_3
_geom_angle
C5 N2 C6 112.3(3)
C5 N2 H2A 122(3)
C6 N2 H2A 125(3)
O2 C12 C13 120.1(4)
O2 C12 C3 120.9(4)
C13 C12 C3 118.9(3)
N3 C50 H50A 109.5
N3 C50 H50B 109.5
H50A C50 H50B 109.5
N3 C50 H50C 109.5
H50A C50 H50C 109.5
H50B C50 H50C 109.5
N1 C25 H25A 109.5
N1 C25 H25B 109.5
H25A C25 H25B 109.5
N1 C25 H25C 109.5
H25A C25 H25C 109.5
H25B C25 H25C 109.5
C50 N3 C29 115.9(3)
C50 N3 C26 112.9(3)
C29 N3 C26 107.6(3)
C49 C44 C45 118.1(4)
C49 C44 C27 120.9(4)
C45 C44 C27 121.0(3)
C30 N4 C31 112.2(3)
C30 N4 H4 119(2)
C31 N4 H4 129(2)
C25 N1 C1 116.2(3)
C25 N1 C4 114.1(3)
C1 N1 C4 107.9(3)
O1 C5 N2 127.1(4)
O1 C5 C4 125.4(3)
N2 C5 C4 107.4(3)
C19 C2 C1 117.2(3)
C19 C2 C3 112.2(3)
C1 C2 C3 101.4(3)
C19 C2 H2 108.5
C1 C2 H2 108.5
C3 C2 H2 108.5
C37 C28 C27 112.9(3)
C37 C28 C29 115.3(3)
C27 C28 C29 103.0(3)
C37 C28 H28 108.5
C27 C28 H28 108.5
C29 C28 H28 108.5
C18 C13 C14 118.1(4)
C18 C13 C12 118.7(4)
C14 C13 C12 123.2(4)
C20 C19 C24 117.7(3)
C20 C19 C2 121.2(3)
C24 C19 C2 121.0(3)
N3 C29 C36 118.8(3)
N3 C29 C30 110.0(3)
C36 C29 C30 101.4(3)
N3 C29 C28 100.0(3)
C36 C29 C28 115.5(3)
C30 C29 C28 111.3(3)
N1 C4 C11 113.0(3)
N1 C4 C5 113.7(3)
C11 C4 C5 101.7(3)
N1 C4 C3 103.2(3)
C11 C4 C3 118.1(3)
C5 C4 C3 107.4(3)
C12 C3 C2 114.0(3)
C12 C3 C4 114.6(3)
C2 C3 C4 105.4(3)
C12 C3 H3 107.5
C2 C3 H3 107.5
C4 C3 H3 107.5
N3 C26 C27 106.0(3)
N3 C26 H26A 110.5
C27 C26 H26A 110.5
N3 C26 H26B 110.5
C27 C26 H26B 110.5
H26A C26 H26B 108.7
C44 C27 C26 116.2(3)
C44 C27 C28 112.3(3)
C26 C27 C28 103.9(3)
C44 C27 H27 108.0
C26 C27 H27 108.0
C28 C27 H27 108.0
C48 C47 C46 121.4(4)
C48 C47 Cl2 119.9(4)
C46 C47 Cl2 118.7(4)
N1 C1 C2 102.1(3)
N1 C1 H1A 111.3
C2 C1 H1A 111.3
N1 C1 H1B 111.3
C2 C1 H1B 111.3
H1A C1 H1B 109.2
C23 C24 C19 121.7(4)
C23 C24 H24 119.1
C19 C24 H24 119.1
C10 C11 C6 120.1(4)
C10 C11 C4 130.6(3)
C6 C11 C4 109.3(3)
O4 C37 C38 120.3(4)
O4 C37 C28 119.7(4)
C38 C37 C28 120.0(4)
C22 C21 C20 119.0(4)
C22 C21 H21 120.5
C20 C21 H21 120.5
C46 C45 C44 121.1(4)
C46 C45 H45 119.5
C44 C45 H45 119.5
C22 C23 C24 118.6(4)
C22 C23 H23 120.7
C24 C23 H23 120.7
C21 C22 C23 121.6(4)
C21 C22 Cl1 119.2(3)
C23 C22 Cl1 119.1(3)
C19 C20 C21 121.3(4)
C19 C20 H20 119.3
C21 C20 H20 119.3
C7 C6 C11 121.9(4)
C7 C6 N2 128.9(4)
C11 C6 N2 109.2(3)
C36 C35 C34 119.1(4)
C36 C35 H35 120.5
C34 C35 H35 120.5
C48 C49 C44 121.2(4)
C48 C49 H49 119.4
C44 C49 H49 119.4
C11 C10 C9 118.8(4)
C11 C10 H10 120.6
C9 C10 H10 120.6
C31 C32 C33 117.7(4)
C31 C32 H32 121.2
C33 C32 H32 121.2
C47 C46 C45 119.0(4)
C47 C46 H46 120.5
C45 C46 H46 120.5
O3 C30 N4 126.9(3)
O3 C30 C29 125.0(3)
N4 C30 C29 108.1(3)
C32 C31 C36 122.2(4)
C32 C31 N4 128.0(4)
C36 C31 N4 109.8(3)
C47 C48 C49 119.2(4)
C47 C48 H48 120.4
C49 C48 H48 120.4
C35 C36 C31 119.2(4)
C35 C36 C29 132.5(3)
C31 C36 C29 108.3(3)
C15 C14 C13 120.5(5)
C15 C14 H14 119.8
C13 C14 H14 119.8
C43 C38 C39 118.9(5)
C43 C38 C37 117.5(5)
C39 C38 C37 123.5(4)
C38 C39 C40 120.4(5)
C38 C39 H39 119.8
C40 C39 H39 119.8
C33 C34 C35 121.1(4)
C33 C34 H34 119.5
C35 C34 H34 119.5
C34 C33 C32 120.7(4)
C34 C33 H33 119.6
C32 C33 H33 119.6
C8 C7 C6 117.1(4)
C8 C7 H7 121.4
C6 C7 H7 121.4
C17 C18 C13 121.0(5)
C17 C18 H18 119.5
C13 C18 H18 119.5
C8 C9 C10 119.8(4)
C8 C9 H9 120.1
C10 C9 H9 120.1
C9 C8 C7 122.2(4)
C9 C8 H8 118.9
C7 C8 H8 118.9
C17 C16 C15 119.7(5)
C17 C16 H16 120.1
C15 C16 H16 120.1
C16 C17 C18 120.5(5)
C16 C17 H17 119.8
C18 C17 H17 119.8
C42 C43 C38 120.6(6)
C42 C43 H43 119.7
C38 C43 H43 119.7
C42 C41 C40 120.3(6)
C42 C41 H41 119.9
C40 C41 H41 119.9
C16 C15 C14 120.2(6)
C16 C15 H15 119.9
C14 C15 H15 119.9
C41 C42 C43 120.6(7)
C41 C42 H42 119.7
C43 C42 H42 119.7
C41 C40 C39 119.1(7)
C41 C40 H40 120.4
C39 C40 H40 120.4

loop_
_geom_bond_atom_site_label_1
_geom_bond_atom_site_label_2
_geom_bond_distance
O4 C37 1.203(5)
O2 C12 1.200(4)
N2 C5 1.349(5)
N2 C6 1.405(5)
N2 H2A 0.81(4)
C12 C13 1.495(5)
C12 C3 1.516(5)
C50 N3 1.458(5)
C50 H50A 0.9600
C50 H50B 0.9600
C50 H50C 0.9600
C25 N1 1.452(5)
C25 H25A 0.9600
C25 H25B 0.9600
C25 H25C 0.9600
Cl1 C22 1.746(4)
Cl2 C47 1.751(4)
O1 C5 1.208(4)
O3 C30 1.221(4)
N3 C29 1.466(5)
N3 C26 1.466(4)
C44 C49 1.380(5)
C44 C45 1.385(6)
C44 C27 1.515(5)
N4 C30 1.341(5)
N4 C31 1.399(5)
N4 H4 0.85(4)
N1 C1 1.454(5)
N1 C4 1.463(5)
C5 C4 1.558(5)
C2 C19 1.504(5)
C2 C1 1.526(5)
C2 C3 1.545(5)
C2 H2 0.9800
C28 C37 1.529(5)
C28 C27 1.546(5)
C28 C29 1.550(5)
C28 H28 0.9800
C13 C18 1.377(6)
C13 C14 1.379(6)
C19 C20 1.379(5)
C19 C24 1.386(5)
C29 C36 1.525(5)
C29 C30 1.544(5)
C4 C11 1.502(5)
C4 C3 1.572(5)
C3 H3 0.9800
C26 C27 1.534(5)
C26 H26A 0.9700
C26 H26B 0.9700
C27 H27 0.9800
C47 C48 1.359(6)
C47 C46 1.369(6)
C1 H1A 0.9700
C1 H1B 0.9700
C24 C23 1.380(5)
C24 H24 0.9300
C11 C10 1.368(5)
C11 C6 1.386(5)
C37 C38 1.488(6)
C21 C22 1.363(6)
C21 C20 1.386(6)
C21 H21 0.9300
C45 C46 1.378(6)
C45 H45 0.9300
C23 C22 1.370(6)
C23 H23 0.9300
C20 H20 0.9300
C6 C7 1.380(6)
C35 C36 1.377(5)
C35 C34 1.386(6)
C35 H35 0.9300
C49 C48 1.377(6)
C49 H49 0.9300
C10 C9 1.396(6)
C10 H10 0.9300
C32 C31 1.379(5)
C32 C33 1.386(6)
C32 H32 0.9300
C46 H46 0.9300
C31 C36 1.383(5)
C48 H48 0.9300
C14 C15 1.374(7)
C14 H14 0.9300
C38 C43 1.376(6)
C38 C39 1.377(7)
C39 C40 1.388(7)
C39 H39 0.9300
C34 C33 1.367(7)
C34 H34 0.9300
C33 H33 0.9300
C7 C8 1.374(7)
C7 H7 0.9300
C18 C17 1.366(7)
C18 H18 0.9300
C9 C8 1.372(7)
C9 H9 0.9300
C8 H8 0.9300
C16 C17 1.354(9)
C16 C15 1.368(8)
C16 H16 0.9300
C17 H17 0.9300
C43 C42 1.362(9)
C43 H43 0.9300
C41 C42 1.360(11)
C41 C40 1.374(10)
C41 H41 0.9300
C15 H15 0.9300
C42 H42 0.9300
C40 H40 0.9300
